data_7154466
loop_
_publ_author_name
'Quintero, Celso'
'Valderrama, Mauricio'
'Becerra, Alexandra'
'Daniliuc, Constantin G.'
'Rojas, Rene S.'

_publ_section_title
;
 Synthesis of 4(3H)quinazolinimines by reaction of
 (E)-N-(aryl)-acetimidoyl or -benzimidoyl chloride with amines.
;
_journal_issue 22
_journal_name_full 'Organic &amp; biomolecular chemistry'
_journal_page_first 6183
_journal_page_last 6193
_journal_paper_doi 10.1039/c5ob00444f
_journal_volume 13
_journal_year 2015
_chemical_formula_sum 'C26 H27 N3'
_chemical_formula_weight 381.51
_chemical_name_systematic
; 
 ? 
;
_space_group_IT_number 81
_symmetry_cell_setting tetragonal
_symmetry_space_group_name_Hall 'P -4'
_symmetry_space_group_name_H-M 'P -4'
_atom_sites_solution_hydrogens geom
_atom_sites_solution_primary direct
_atom_sites_solution_secondary difmap
_audit_creation_method SHELXL-97
_audit_update_record
;
2014-06-13 deposited with the CCDC.
2015-04-23 downloaded from the CCDC.
;
_cell_angle_alpha 90.00
_cell_angle_beta 90.00
_cell_angle_gamma 90.00
_cell_formula_units_Z 4
_cell_length_a 16.4490(8)
_cell_length_b 16.4490(8)
_cell_length_c 8.4714(4)
_cell_measurement_reflns_used 2409
_cell_measurement_temperature 223(2)
_cell_measurement_theta_max 68.25
_cell_measurement_theta_min 0.88
_cell_volume 2292.10(19)
_computing_cell_refinement 'Collect (Nonius B.V., 1998)'
_computing_data_collection 'Collect (Nonius B.V., 1998)'
_computing_data_reduction 'Denzo-SMN (Otwinowski & Minor, 1997)'
_computing_molecular_graphics 'XP (BrukerAXS, 2000)'
_computing_publication_material 'SHELXL-97 (Sheldrick, 1997)'
_computing_structure_refinement 'SHELXL-97 (Sheldrick, 1997)'
_computing_structure_solution 'SHELXS-97 (Sheldrick, 1990)'
_diffrn_ambient_temperature 223(2)
_diffrn_measured_fraction_theta_full 0.966
_diffrn_measured_fraction_theta_max 0.966
_diffrn_measurement_device_type 'Nonius KappaCCD APEXII'
_diffrn_measurement_method '\w and \f scans'
_diffrn_radiation_monochromator graphite
_diffrn_radiation_source 'fine-focus sealed tube'
_diffrn_radiation_type CuK\a
_diffrn_radiation_wavelength 1.54178
_diffrn_reflns_av_R_equivalents 0.058
_diffrn_reflns_av_sigmaI/netI 0.0412
_diffrn_reflns_limit_h_max 19
_diffrn_reflns_limit_h_min -19
_diffrn_reflns_limit_k_max 13
_diffrn_reflns_limit_k_min -13
_diffrn_reflns_limit_l_max 8
_diffrn_reflns_limit_l_min -9
_diffrn_reflns_number 8679
_diffrn_reflns_theta_full 67.45
_diffrn_reflns_theta_max 67.45
_diffrn_reflns_theta_min 3.80
_exptl_absorpt_coefficient_mu 0.502
_exptl_absorpt_correction_T_max 0.9851
_exptl_absorpt_correction_T_min 0.8934
_exptl_absorpt_correction_type multi-scan
_exptl_absorpt_process_details 'Denzo (Otwinowski, Borek, Majewski & Minor, 2003)'
_exptl_crystal_colour colourless
_exptl_crystal_density_diffrn 1.106
_exptl_crystal_density_method 'not measured'
_exptl_crystal_description prism
_exptl_crystal_F_000 816
_exptl_crystal_size_max 0.23
_exptl_crystal_size_mid 0.15
_exptl_crystal_size_min 0.03
_refine_diff_density_max 0.195
_refine_diff_density_min -0.230
_refine_diff_density_rms 0.041
_refine_ls_abs_structure_details 'Flack H D (1983), Acta Cryst. A39, 876-881'
_refine_ls_abs_structure_Flack -0.3(9)
_refine_ls_extinction_method none
_refine_ls_goodness_of_fit_ref 1.063
_refine_ls_hydrogen_treatment mixed
_refine_ls_matrix_type full
_refine_ls_number_parameters 269
_refine_ls_number_reflns 3410
_refine_ls_number_restraints 1
_refine_ls_restrained_S_all 1.063
_refine_ls_R_factor_all 0.0693
_refine_ls_R_factor_gt 0.0592
_refine_ls_shift/su_max 0.000
_refine_ls_shift/su_mean 0.000
_refine_ls_structure_factor_coef Fsqd
_refine_ls_weighting_details 'calc w=1/[\s^2^(Fo^2^)+(0.0925P)^2^+0.7740P] where P=(Fo^2^+2Fc^2^)/3'
_refine_ls_weighting_scheme calc
_refine_ls_wR_factor_gt 0.1527
_refine_ls_wR_factor_ref 0.1621
_reflns_number_gt 2945
_reflns_number_total 3410
_reflns_threshold_expression >2sigma(I)
_cod_data_source_file c5ob00444f2.cif
_cod_data_source_block erk7412
_cod_depositor_comments 'Adding full bibliography for 7154465--7154470.cif.'
_cod_original_sg_symbol_H-M P-4
_cod_database_code 7154466

loop_
_symmetry_equiv_pos_as_xyz
'x, y, z'
'-x, -y, z'
'y, -x, -z'
'-y, x, -z'

loop_
_atom_site_label
_atom_site_type_symbol
_atom_site_fract_x
_atom_site_fract_y
_atom_site_fract_z
_atom_site_U_iso_or_equiv
_atom_site_adp_type
_atom_site_occupancy
_atom_site_symmetry_multiplicity
_atom_site_calc_flag
_atom_site_refinement_flags
N3 N 0.33159(14) 0.83448(14) 0.1758(3) 0.0306(6) Uani 1 1 d .
N1 N 0.37459(16) 0.71001(15) 0.2896(3) 0.0373(6) Uani 1 1 d .
N4 N 0.41542(18) 0.94966(17) 0.1727(4) 0.0494(7) Uani 1 1 d D
H01 H 0.382(2) 0.979(2) 0.107(4) 0.059 Uiso 1 1 d D
C2 C 0.32299(19) 0.75151(17) 0.2081(4) 0.0320(7) Uani 1 1 d .
C10 C 0.44223(18) 0.74944(19) 0.3517(4) 0.0341(7) Uani 1 1 d .
C9 C 0.4965(2) 0.7046(2) 0.4440(4) 0.0452(8) Uani 1 1 d .
H9 H 0.4863 0.6492 0.4626 0.054 Uiso 1 1 calc R
C8 C 0.5641(2) 0.7397(2) 0.5074(5) 0.0491(9) Uani 1 1 d .
H8 H 0.6001 0.7088 0.5693 0.059 Uiso 1 1 calc R
C5 C 0.45807(18) 0.83156(18) 0.3229(4) 0.0333(7) Uani 1 1 d .
C7 C 0.5792(2) 0.8214(2) 0.4801(4) 0.0473(9) Uani 1 1 d .
H7 H 0.6255 0.8459 0.5243 0.057 Uiso 1 1 calc R
C6 C 0.52746(19) 0.8670(2) 0.3892(4) 0.0428(8) Uani 1 1 d .
H6 H 0.5386 0.9223 0.3715 0.051 Uiso 1 1 calc R
C4 C 0.40271(18) 0.87709(18) 0.2217(4) 0.0335(7) Uani 1 1 d .
C21 C 0.27338(18) 0.87769(17) 0.0788(4) 0.0316(7) Uani 1 1 d .
C22 C 0.21874(18) 0.93082(17) 0.1513(4) 0.0326(7) Uani 1 1 d .
C23 C 0.1637(2) 0.9714(2) 0.0539(4) 0.0416(8) Uani 1 1 d .
H23 H 0.1262 1.0077 0.0993 0.050 Uiso 1 1 calc R
C24 C 0.1629(2) 0.9597(2) -0.1065(4) 0.0454(8) Uani 1 1 d .
H24 H 0.1247 0.9873 -0.1694 0.054 Uiso 1 1 calc R
C25 C 0.2180(2) 0.9076(2) -0.1754(4) 0.0456(8) Uani 1 1 d .
H25 H 0.2167 0.8999 -0.2854 0.055 Uiso 1 1 calc R
C26 C 0.27569(19) 0.86594(19) -0.0852(4) 0.0379(7) Uani 1 1 d .
C27 C 0.2175(2) 0.9471(2) 0.3280(4) 0.0402(8) Uani 1 1 d .
H27 H 0.2547 0.9079 0.3795 0.048 Uiso 1 1 calc R
C28 C 0.2481(3) 1.0329(3) 0.3630(6) 0.0654(12) Uani 1 1 d .
H28A H 0.2091 1.0723 0.3242 0.098 Uiso 1 1 calc R
H28B H 0.3000 1.0413 0.3111 0.098 Uiso 1 1 calc R
H28C H 0.2547 1.0396 0.4761 0.098 Uiso 1 1 calc R
C29 C 0.1333(2) 0.9355(2) 0.3979(4) 0.0514(9) Uani 1 1 d .
H29A H 0.0958 0.9737 0.3496 0.077 Uiso 1 1 calc R
H29B H 0.1353 0.9450 0.5108 0.077 Uiso 1 1 calc R
H29C H 0.1149 0.8804 0.3779 0.077 Uiso 1 1 calc R
C30 C 0.3385(2) 0.8149(2) -0.1684(4) 0.0505(9) Uani 1 1 d .
H30 H 0.3684 0.7839 -0.0868 0.061 Uiso 1 1 calc R
C31 C 0.3992(3) 0.8693(3) -0.2513(6) 0.0729(13) Uani 1 1 d .
H31A H 0.3715 0.9009 -0.3316 0.109 Uiso 1 1 calc R
H31B H 0.4409 0.8361 -0.3004 0.109 Uiso 1 1 calc R
H31C H 0.4240 0.9056 -0.1752 0.109 Uiso 1 1 calc R
C32 C 0.3010(3) 0.7531(3) -0.2832(6) 0.0731(13) Uani 1 1 d .
H32A H 0.2586 0.7227 -0.2297 0.110 Uiso 1 1 calc R
H32B H 0.3428 0.7160 -0.3197 0.110 Uiso 1 1 calc R
H32C H 0.2778 0.7816 -0.3728 0.110 Uiso 1 1 calc R
C11 C 0.25432(19) 0.70467(19) 0.1412(4) 0.0366(7) Uani 1 1 d .
C12 C 0.1730(2) 0.7266(2) 0.1509(5) 0.0495(9) Uani 1 1 d .
H12 H 0.1584 0.7768 0.1960 0.059 Uiso 1 1 calc R
C13 C 0.1135(2) 0.6751(2) 0.0947(7) 0.0672(13) Uani 1 1 d .
H13 H 0.0586 0.6905 0.1021 0.081 Uiso 1 1 calc R
C14 C 0.1331(3) 0.6024(2) 0.0287(7) 0.0741(15) Uani 1 1 d .
H14 H 0.0920 0.5679 -0.0092 0.089 Uiso 1 1 calc R
C15 C 0.2137(3) 0.5793(2) 0.0173(6) 0.0661(12) Uani 1 1 d .
H15 H 0.2278 0.5294 -0.0292 0.079 Uiso 1 1 calc R
C16 C 0.2727(2) 0.6300(2) 0.0747(5) 0.0526(9) Uani 1 1 d .
H16 H 0.3274 0.6137 0.0687 0.063 Uiso 1 1 calc R

loop_
_atom_site_aniso_label
_atom_site_aniso_U_11
_atom_site_aniso_U_22
_atom_site_aniso_U_33
_atom_site_aniso_U_23
_atom_site_aniso_U_13
_atom_site_aniso_U_12
N3 0.0344(12) 0.0353(12) 0.0220(13) 0.0032(11) -0.0027(10) 0.0011(10)
N1 0.0444(14) 0.0400(13) 0.0276(14) 0.0045(12) -0.0035(12) 0.0006(12)
N4 0.0480(16) 0.0396(15) 0.061(2) 0.0150(15) -0.0009(15) 0.0005(12)
C2 0.0430(15) 0.0330(14) 0.0201(16) 0.0030(12) 0.0010(13) 0.0037(13)
C10 0.0379(15) 0.0433(17) 0.0210(16) 0.0022(13) 0.0008(13) 0.0035(13)
C9 0.0468(18) 0.0496(19) 0.039(2) 0.0142(16) -0.0033(16) 0.0048(15)
C8 0.0446(18) 0.069(2) 0.034(2) 0.0111(18) -0.0075(16) 0.0103(16)
C5 0.0360(15) 0.0396(15) 0.0244(17) 0.0024(14) 0.0051(13) 0.0000(12)
C7 0.0398(16) 0.070(2) 0.032(2) 0.0072(17) -0.0037(15) -0.0014(16)
C6 0.0441(17) 0.0539(19) 0.0305(19) 0.0061(15) -0.0002(15) -0.0048(15)
C4 0.0347(15) 0.0389(16) 0.0269(16) -0.0001(13) 0.0014(13) 0.0010(13)
C21 0.0391(15) 0.0345(15) 0.0211(16) 0.0048(12) -0.0035(13) -0.0021(13)
C22 0.0380(16) 0.0368(15) 0.0232(17) 0.0037(13) -0.0013(13) -0.0022(12)
C23 0.0447(17) 0.0434(17) 0.0366(19) 0.0071(15) -0.0018(15) 0.0062(14)
C24 0.0466(18) 0.058(2) 0.0320(19) 0.0163(16) -0.0074(16) 0.0034(16)
C25 0.0543(19) 0.060(2) 0.0226(18) 0.0067(16) -0.0040(16) -0.0011(17)
C26 0.0458(17) 0.0443(17) 0.0236(17) 0.0037(14) -0.0004(14) 0.0005(14)
C27 0.0428(17) 0.0528(18) 0.0249(18) -0.0056(15) -0.0020(14) 0.0061(14)
C28 0.061(2) 0.075(3) 0.060(3) -0.029(2) 0.004(2) -0.016(2)
C29 0.061(2) 0.066(2) 0.0276(19) -0.0022(17) 0.0054(17) -0.0045(18)
C30 0.060(2) 0.063(2) 0.0280(19) -0.0009(17) 0.0044(17) 0.0127(17)
C31 0.064(3) 0.097(3) 0.058(3) 0.000(3) 0.020(2) 0.005(2)
C32 0.097(3) 0.080(3) 0.042(3) -0.017(2) -0.003(2) 0.002(3)
C11 0.0414(16) 0.0423(16) 0.0260(17) 0.0051(14) -0.0059(14) -0.0027(13)
C12 0.0412(17) 0.0391(17) 0.068(3) 0.0024(18) -0.0081(18) -0.0023(14)
C13 0.044(2) 0.053(2) 0.105(4) 0.009(2) -0.026(2) -0.0049(17)
C14 0.073(3) 0.051(2) 0.098(4) 0.000(2) -0.045(3) -0.013(2)
C15 0.079(3) 0.054(2) 0.065(3) -0.023(2) -0.026(2) -0.002(2)
C16 0.055(2) 0.0493(19) 0.053(2) -0.0096(18) -0.0103(19) 0.0032(16)

loop_
_atom_type_symbol
_atom_type_description
_atom_type_scat_dispersion_real
_atom_type_scat_dispersion_imag
_atom_type_scat_source
C C 0.0181 0.0091 'International Tables Vol C Tables 4.2.6.8 and 6.1.1.4'
H H 0.0000 0.0000 'International Tables Vol C Tables 4.2.6.8 and 6.1.1.4'
N N 0.0311 0.0180 'International Tables Vol C Tables 4.2.6.8 and 6.1.1.4'

loop_
_geom_angle_atom_site_label_1
_geom_angle_atom_site_label_2
_geom_angle_atom_site_label_3
_geom_angle
C2 N3 C4 120.8(2)
C2 N3 C21 121.5(2)
C4 N3 C21 117.3(2)
C2 N1 C10 118.8(3)
C4 N4 H01 126(3)
N1 C2 N3 123.7(3)
N1 C2 C11 115.6(3)
N3 C2 C11 120.7(3)
N1 C10 C5 122.3(3)
N1 C10 C9 118.5(3)
C5 C10 C9 119.2(3)
C8 C9 C10 121.2(3)
C8 C9 H9 119.4
C10 C9 H9 119.4
C9 C8 C7 119.4(3)
C9 C8 H8 120.3
C7 C8 H8 120.3
C10 C5 C6 119.0(3)
C10 C5 C4 118.9(3)
C6 C5 C4 122.1(3)
C6 C7 C8 120.8(3)
C6 C7 H7 119.6
C8 C7 H7 119.6
C7 C6 C5 120.3(3)
C7 C6 H6 119.9
C5 C6 H6 119.9
N4 C4 N3 120.4(3)
N4 C4 C5 124.6(3)
N3 C4 C5 115.0(3)
C22 C21 C26 122.6(3)
C22 C21 N3 118.9(3)
C26 C21 N3 118.4(3)
C23 C22 C21 117.2(3)
C23 C22 C27 119.3(3)
C21 C22 C27 123.5(3)
C24 C23 C22 121.6(3)
C24 C23 H23 119.2
C22 C23 H23 119.2
C23 C24 C25 120.1(3)
C23 C24 H24 120.0
C25 C24 H24 120.0
C24 C25 C26 121.3(3)
C24 C25 H25 119.3
C26 C25 H25 119.3
C25 C26 C21 117.1(3)
C25 C26 C30 118.9(3)
C21 C26 C30 123.9(3)
C29 C27 C22 112.0(3)
C29 C27 C28 109.9(3)
C22 C27 C28 110.4(3)
C29 C27 H27 108.1
C22 C27 H27 108.1
C28 C27 H27 108.1
C27 C28 H28A 109.5
C27 C28 H28B 109.5
H28A C28 H28B 109.5
C27 C28 H28C 109.5
H28A C28 H28C 109.5
H28B C28 H28C 109.5
C27 C29 H29A 109.5
C27 C29 H29B 109.5
H29A C29 H29B 109.5
C27 C29 H29C 109.5
H29A C29 H29C 109.5
H29B C29 H29C 109.5
C26 C30 C31 109.9(3)
C26 C30 C32 112.9(3)
C31 C30 C32 111.2(4)
C26 C30 H30 107.5
C31 C30 H30 107.5
C32 C30 H30 107.5
C30 C31 H31A 109.5
C30 C31 H31B 109.5
H31A C31 H31B 109.5
C30 C31 H31C 109.5
H31A C31 H31C 109.5
H31B C31 H31C 109.5
C30 C32 H32A 109.5
C30 C32 H32B 109.5
H32A C32 H32B 109.5
C30 C32 H32C 109.5
H32A C32 H32C 109.5
H32B C32 H32C 109.5
C16 C11 C12 117.7(3)
C16 C11 C2 116.8(3)
C12 C11 C2 125.3(3)
C13 C12 C11 120.3(3)
C13 C12 H12 119.9
C11 C12 H12 119.9
C14 C13 C12 120.9(4)
C14 C13 H13 119.5
C12 C13 H13 119.5
C13 C14 C15 119.9(4)
C13 C14 H14 120.1
C15 C14 H14 120.1
C16 C15 C14 119.2(4)
C16 C15 H15 120.4
C14 C15 H15 120.4
C15 C16 C11 122.0(4)
C15 C16 H16 119.0
C11 C16 H16 119.0

loop_
_geom_bond_atom_site_label_1
_geom_bond_atom_site_label_2
_geom_bond_distance
N3 C2 1.399(4)
N3 C4 1.418(4)
N3 C21 1.448(4)
N1 C2 1.290(4)
N1 C10 1.391(4)
N4 C4 1.281(4)
N4 H01 0.925(19)
C2 C11 1.480(4)
C10 C5 1.397(4)
C10 C9 1.398(4)
C9 C8 1.362(5)
C9 H9 0.9400
C8 C7 1.386(5)
C8 H8 0.9400
C5 C6 1.399(4)
C5 C4 1.457(4)
C7 C6 1.370(5)
C7 H7 0.9400
C6 H6 0.9400
C21 C22 1.396(4)
C21 C26 1.404(4)
C22 C23 1.395(4)
C22 C27 1.520(4)
C23 C24 1.373(5)
C23 H23 0.9400
C24 C25 1.377(5)
C24 H24 0.9400
C25 C26 1.398(5)
C25 H25 0.9400
C26 C30 1.506(5)
C27 C29 1.519(5)
C27 C28 1.528(5)
C27 H27 0.9900
C28 H28A 0.9700
C28 H28B 0.9700
C28 H28C 0.9700
C29 H29A 0.9700
C29 H29B 0.9700
C29 H29C 0.9700
C30 C31 1.512(6)
C30 C32 1.537(6)
C30 H30 0.9900
C31 H31A 0.9700
C31 H31B 0.9700
C31 H31C 0.9700
C32 H32A 0.9700
C32 H32B 0.9700
C32 H32C 0.9700
C11 C16 1.384(5)
C11 C12 1.388(5)
C12 C13 1.380(5)
C12 H12 0.9400
C13 C14 1.359(6)
C13 H13 0.9400
C14 C15 1.382(6)
C14 H14 0.9400
C15 C16 1.369(5)
C15 H15 0.9400
C16 H16 0.9400

loop_
_geom_hbond_atom_site_label_D
_geom_hbond_atom_site_label_H
_geom_hbond_atom_site_label_A
_geom_hbond_distance_DH
_geom_hbond_distance_HA
_geom_hbond_distance_DA
_geom_hbond_angle_DHA
_geom_hbond_site_symmetry_A
C8 H8 N1 0.94 2.57 3.501(4) 173.2 3_566
C14 H14 N4 0.94 2.73 3.479(5) 136.8 3_465

loop_
_geom_torsion_atom_site_label_1
_geom_torsion_atom_site_label_2
_geom_torsion_atom_site_label_3
_geom_torsion_atom_site_label_4
_geom_torsion
C10 N1 C2 N3 1.0(5)
C10 N1 C2 C11 177.8(3)
C4 N3 C2 N1 5.2(5)
C21 N3 C2 N1 177.7(3)
C4 N3 C2 C11 -171.5(3)
C21 N3 C2 C11 1.1(4)
C2 N1 C10 C5 -2.9(4)
C2 N1 C10 C9 178.0(3)
N1 C10 C9 C8 179.7(3)
C5 C10 C9 C8 0.7(5)
C10 C9 C8 C7 0.0(6)
N1 C10 C5 C6 -179.9(3)
C9 C10 C5 C6 -0.9(5)
N1 C10 C5 C4 -1.2(4)
C9 C10 C5 C4 177.8(3)
C9 C8 C7 C6 -0.4(6)
C8 C7 C6 C5 0.2(5)
C10 C5 C6 C7 0.5(5)
C4 C5 C6 C7 -178.1(3)
C2 N3 C4 N4 170.0(3)
C21 N3 C4 N4 -2.8(4)
C2 N3 C4 C5 -8.8(4)
C21 N3 C4 C5 178.3(3)
C10 C5 C4 N4 -171.9(3)
C6 C5 C4 N4 6.7(5)
C10 C5 C4 N3 6.9(4)
C6 C5 C4 N3 -174.5(3)
C2 N3 C21 C22 106.1(3)
C4 N3 C21 C22 -81.1(3)
C2 N3 C21 C26 -75.5(4)
C4 N3 C21 C26 97.3(3)
C26 C21 C22 C23 1.6(4)
N3 C21 C22 C23 179.9(3)
C26 C21 C22 C27 -177.4(3)
N3 C21 C22 C27 0.9(4)
C21 C22 C23 C24 0.1(5)
C27 C22 C23 C24 179.2(3)
C22 C23 C24 C25 -0.8(5)
C23 C24 C25 C26 -0.3(5)
C24 C25 C26 C21 1.9(5)
C24 C25 C26 C30 -175.2(3)
C22 C21 C26 C25 -2.6(5)
N3 C21 C26 C25 179.1(3)
C22 C21 C26 C30 174.3(3)
N3 C21 C26 C30 -4.0(5)
C23 C22 C27 C29 53.2(4)
C21 C22 C27 C29 -127.8(3)
C23 C22 C27 C28 -69.7(4)
C21 C22 C27 C28 109.3(3)
C25 C26 C30 C31 71.6(4)
C21 C26 C30 C31 -105.3(4)
C25 C26 C30 C32 -53.2(5)
C21 C26 C30 C32 129.9(4)
N1 C2 C11 C16 -42.9(4)
N3 C2 C11 C16 134.0(3)
N1 C2 C11 C12 131.8(4)
N3 C2 C11 C12 -51.3(5)
C16 C11 C12 C13 -0.4(6)
C2 C11 C12 C13 -175.0(4)
C11 C12 C13 C14 -0.2(7)
C12 C13 C14 C15 0.0(8)
C13 C14 C15 C16 0.7(8)
C14 C15 C16 C11 -1.3(7)
C12 C11 C16 C15 1.1(6)
C2 C11 C16 C15 176.2(4)

loop_
_platon_squeeze_void_nr
_platon_squeeze_void_average_x
_platon_squeeze_void_average_y
_platon_squeeze_void_average_z
_platon_squeeze_void_volume
_platon_squeeze_void_count_electrons
_platon_squeeze_void_content
1 0.500 0.500 -0.002 208 25 ' '
2 0.000 0.500 0.330 16 0 ' '
3 0.500 0.000 0.670 16 0 ' '
